data_2244042
loop_
_publ_author_name
'Pintro, Chirs J.'
'Long, Analeece K.'
'Amonette, Allison J.'
'Lobue, James M.'
'Padgett, Clifford W.'

_publ_section_title
;
 Crystal structures and Hirshfeld surface analysis of
 5-amino-1-(4-methoxyphenyl)pyrazole-4-carboxylic acid and
 5-amino-3-(4-methoxyphenyl)isoxazole
;
_journal_coeditor_code HB8013
_journal_issue 3
_journal_name_full 'Acta Crystallographica Section E'
_journal_page_first 336
_journal_page_last 339
_journal_paper_doi 10.1107/S2056989022001827
_journal_volume 78
_journal_year 2022
_chemical_absolute_configuration unk
_chemical_formula_iupac 'C10 H10 N2 O2'
_chemical_formula_moiety 'C10 H10 N2 O2'
_chemical_formula_sum 'C10 H10 N2 O2'
_chemical_formula_weight 190.20
_chemical_name_systematic
;
5-Amino-3-(4-methoxyphenyl)isoxazole
;
_space_group_crystal_system orthorhombic
_space_group_IT_number 19
_space_group_name_Hall 'P 2ac 2ab'
_space_group_name_H-M_alt 'P 21 21 21'
_atom_sites_solution_hydrogens mixed
_atom_sites_solution_primary dual
_audit_creation_method
;
Olex2 1.3
(compiled 2020.11.12 svn.r5f609507 for OlexSys, GUI svn.r6272)
;
_cell_angle_alpha 90
_cell_angle_beta 90
_cell_angle_gamma 90
_cell_formula_units_Z 4
_cell_length_a 7.6496(11)
_cell_length_b 8.7565(15)
_cell_length_c 14.128(2)
_cell_measurement_reflns_used 1405
_cell_measurement_temperature 170
_cell_measurement_theta_max 22.5120
_cell_measurement_theta_min 2.6640
_cell_volume 946.3(3)
_computing_cell_refinement
;
CrysAlisPro (Rigaku OD, 2018)
;
_computing_data_collection
;
CrysAlisPro (Rigaku OD, 2018)
;
_computing_data_reduction
;
CrysAlisPro (Rigaku OD, 2018)
;
_computing_molecular_graphics
;
<i>OLEX2</i> (Dolomanov <i>et al.</i>,  2009)
;
_computing_publication_material
;
<i>OLEX2</i>  (Dolomanov <i>et al.</i>,  2009)
;
_computing_structure_refinement
;
<i>SHELXL2018/1</i> (Sheldrick, 2015b)
;
_computing_structure_solution
;
<i>SHELXT2014/5</i> (Sheldrick, 2015a)
;
_diffrn_ambient_temperature 170
_diffrn_detector 'Rigaku XtaLAB area detector'
_diffrn_detector_area_resol_mean 13.6612
_diffrn_measured_fraction_theta_full 1.000
_diffrn_measured_fraction_theta_max 0.991
_diffrn_measurement_device 'two-circle diffractometer'
_diffrn_measurement_device_type 'Rigaku XtaLAB mini'
_diffrn_measurement_method 'profile data from \w-scans'
_diffrn_radiation_monochromator 'Graphite Monochromator'
_diffrn_radiation_probe x-ray
_diffrn_radiation_type MoK\a
_diffrn_radiation_wavelength 0.71073
_diffrn_reflns_av_R_equivalents 0.0499
_diffrn_reflns_av_unetI/netI 0.0631
_diffrn_reflns_limit_h_max 9
_diffrn_reflns_limit_h_min -10
_diffrn_reflns_limit_k_max 11
_diffrn_reflns_limit_k_min -11
_diffrn_reflns_limit_l_max 19
_diffrn_reflns_limit_l_min -11
_diffrn_reflns_number 6912
_diffrn_reflns_theta_full 25.242
_diffrn_reflns_theta_max 29.570
_diffrn_reflns_theta_min 2.737
_diffrn_source 'fine-focus sealed X-ray tube'
_exptl_absorpt_coefficient_mu 0.095
_exptl_absorpt_correction_T_max 1.00000
_exptl_absorpt_correction_T_min 0.75741
_exptl_absorpt_correction_type multi-scan
_exptl_absorpt_process_details
;
(CrysalisPro; Rigaku OD, 2018)
;
_exptl_crystal_colour 'clear colourless'
_exptl_crystal_density_diffrn 1.335
_exptl_crystal_description block
_exptl_crystal_F_000 400
_exptl_crystal_size_max 0.4
_exptl_crystal_size_mid 0.2
_exptl_crystal_size_min 0.2
_refine_diff_density_max 0.170
_refine_diff_density_min -0.163
_refine_ls_abs_structure_details
;
Flack <i>x</i> determined using 385 quotients
[(<i>I</i>^+^)-(<i>I</i>^-^)]/[(<i>I</i>^+^)+(<i>I</i>^-^)]
(Parsons <i>et al.</i>,  2013)
;
_refine_ls_abs_structure_Flack -0.7(10)
_refine_ls_extinction_coef 0.037(7)
_refine_ls_extinction_expression Fc^*^=kFc[1+0.001xFc^2^\l^3^/sin(2\q)]^-1/4^
_refine_ls_extinction_method
;
SHELXL2018/1 (Sheldrick 2015b)
;
_refine_ls_goodness_of_fit_ref 1.019
_refine_ls_hydrogen_treatment mixed
_refine_ls_matrix_type full
_refine_ls_number_parameters 137
_refine_ls_number_reflns 2635
_refine_ls_number_restraints 2
_refine_ls_restrained_S_all 1.020
_refine_ls_R_factor_all 0.1069
_refine_ls_R_factor_gt 0.0518
_refine_ls_shift/su_max 0.000
_refine_ls_shift/su_mean 0.000
_refine_ls_structure_factor_coef Fsqd
_refine_ls_weighting_details 'w=1/[\s^2^(Fo^2^)+(0.0606P)^2^] where P=(Fo^2^+2Fc^2^)/3'
_refine_ls_weighting_scheme calc
_refine_ls_wR_factor_gt 0.1184
_refine_ls_wR_factor_ref 0.1678
_reflns_number_gt 1344
_reflns_number_total 2635
_reflns_threshold_expression 'I > 2\s(I)'
_cod_data_source_file hb8013sup1.cif
_cod_data_source_block II
_cod_original_cell_volume 946.4(3)
_cod_database_code 2244042
_shelx_space_group_comment
;
The symmetry employed for this shelxl refinement is uniquely defined
by the following loop, which should always be used as a source of
symmetry information in preference to the above space-group names.
They are only intended as comments.
;
_shelx_estimated_absorpt_t_min 0.963
_shelx_estimated_absorpt_t_max 0.981

loop_
_space_group_symop_operation_xyz
'x, y, z'
'-x+1/2, -y, z+1/2'
'-x, y+1/2, -z+1/2'
'x+1/2, -y+1/2, -z'

loop_
_atom_site_type_symbol
_atom_site_label
_atom_site_fract_x
_atom_site_fract_y
_atom_site_fract_z
_atom_site_U_iso_or_equiv
_atom_site_adp_type
_atom_site_calc_flag
_atom_site_occupancy
_atom_site_disorder_assembly
_atom_site_disorder_group
O O1 0.5261(3) 0.8179(3) 0.69875(17) 0.0617(7) Uani d 1 . .
C C1 0.5966(4) 0.6690(4) 0.5813(2) 0.0523(8) Uani d 1 . .
N N1 0.4969(4) 0.6710(4) 0.6566(2) 0.0632(8) Uani d 1 . .
O O2 0.6029(4) 0.1662(3) 0.33196(17) 0.0736(8) Uani d 1 . .
N N2 0.6808(5) 1.0370(5) 0.6730(3) 0.0718(10) Uani d 1 . .
C C2 0.6906(5) 0.8049(4) 0.5699(3) 0.0615(10) Uani d 1 . .
H H2 0.770803 0.829616 0.520934 0.074 Uiso calc 1 . .
C C3 0.6421(5) 0.8938(4) 0.6445(2) 0.0578(9) Uani d 1 . .
C C4 0.5977(4) 0.5345(4) 0.5186(2) 0.0516(8) Uani d 1 . .
C C5 0.5115(5) 0.4010(4) 0.5422(2) 0.0588(9) Uani d 1 . .
H H5 0.452653 0.395103 0.601305 0.071 Uiso calc 1 . .
C C6 0.5081(5) 0.2752(5) 0.4821(2) 0.0613(10) Uani d 1 . .
H H6 0.446575 0.185365 0.499673 0.074 Uiso calc 1 . .
C C7 0.5963(5) 0.2827(5) 0.3959(3) 0.0592(10) Uani d 1 . .
C C8 0.6848(5) 0.4147(5) 0.3719(2) 0.0629(10) Uani d 1 . .
H H8 0.746554 0.419948 0.313670 0.076 Uiso calc 1 . .
C C9 0.6843(5) 0.5390(5) 0.4321(2) 0.0606(10) Uani d 1 . .
H H9 0.744260 0.629430 0.414044 0.073 Uiso calc 1 . .
C C10 0.5103(6) 0.0287(5) 0.3529(3) 0.0887(14) Uani d 1 . .
H H10A 0.533820 -0.047211 0.303518 0.133 Uiso calc 1 . .
H H10B 0.384640 0.049924 0.355305 0.133 Uiso calc 1 . .
H H10C 0.549038 -0.011138 0.414254 0.133 Uiso calc 1 . .
H H2A 0.635(9) 1.074(6) 0.726(3) 0.17(3) Uiso d 1 . .
H H2B 0.753(5) 1.087(5) 0.640(3) 0.090(17) Uiso d 1 . .

loop_
_atom_site_aniso_label
_atom_site_aniso_U_11
_atom_site_aniso_U_22
_atom_site_aniso_U_33
_atom_site_aniso_U_12
_atom_site_aniso_U_13
_atom_site_aniso_U_23
O1 0.0673(15) 0.0646(17) 0.0531(13) -0.0011(14) 0.0098(11) 0.0035(12)
C1 0.0433(16) 0.065(2) 0.0489(17) 0.0065(18) 0.0021(14) 0.0079(16)
N1 0.071(2) 0.064(2) 0.0551(16) -0.0038(18) 0.0105(15) -0.0017(15)
O2 0.0721(17) 0.089(2) 0.0600(15) -0.0106(18) 0.0091(13) -0.0176(14)
N2 0.080(3) 0.065(2) 0.071(2) -0.0054(19) 0.0106(19) -0.0007(18)
C2 0.056(2) 0.070(3) 0.058(2) -0.001(2) 0.0137(17) 0.0019(19)
C3 0.056(2) 0.063(2) 0.0545(19) 0.0013(18) -0.0014(16) 0.0057(18)
C4 0.0453(17) 0.062(2) 0.0477(15) 0.0034(17) 0.0009(15) 0.0059(15)
C5 0.057(2) 0.070(2) 0.0493(18) 0.0015(19) 0.0071(16) 0.0024(17)
C6 0.055(2) 0.075(2) 0.0539(19) -0.0026(19) 0.0072(18) -0.0003(18)
C7 0.0492(18) 0.077(3) 0.0512(18) 0.0034(19) -0.0005(17) -0.0031(17)
C8 0.055(2) 0.083(3) 0.0502(19) 0.001(2) 0.0097(16) 0.0034(19)
C9 0.056(2) 0.073(2) 0.0527(19) -0.001(2) 0.0068(16) 0.0096(18)
C10 0.093(3) 0.092(3) 0.080(3) -0.019(3) 0.015(3) -0.020(3)

loop_
_atom_type_symbol
_atom_type_description
_atom_type_scat_dispersion_real
_atom_type_scat_dispersion_imag
_atom_type_scat_source
C C 0.0033 0.0016 'International Tables Vol C Tables 4.2.6.8 and 6.1.1.4'
H H 0.0000 0.0000 'International Tables Vol C Tables 4.2.6.8 and 6.1.1.4'
N N 0.0061 0.0033 'International Tables Vol C Tables 4.2.6.8 and 6.1.1.4'
O O 0.0106 0.0060 'International Tables Vol C Tables 4.2.6.8 and 6.1.1.4'

loop_
_geom_angle_atom_site_label_1
_geom_angle_atom_site_label_2
_geom_angle_atom_site_label_3
_geom_angle_site_symmetry_1
_geom_angle_site_symmetry_3
_geom_angle
_geom_angle_publ_flag
C3 O1 N1 . . 108.0(3) ?
N1 C1 C2 . . 112.4(3) ?
N1 C1 C4 . . 120.2(3) ?
C2 C1 C4 . . 127.4(3) ?
C1 N1 O1 . . 105.0(3) ?
C7 O2 C10 . . 118.4(3) ?
C3 N2 H2A . . 120(4) ?
C3 N2 H2B . . 117(3) ?
H2A N2 H2B . . 122(5) ?
C1 C2 H2 . . 127.5 ?
C3 C2 C1 . . 104.9(3) ?
C3 C2 H2 . . 127.5 ?
O1 C3 N2 . . 115.7(3) ?
O1 C3 C2 . . 109.7(3) ?
N2 C3 C2 . . 134.6(4) ?
C5 C4 C1 . . 121.8(3) ?
C5 C4 C9 . . 117.6(3) ?
C9 C4 C1 . . 120.5(3) ?
C4 C5 H5 . . 119.0 ?
C4 C5 C6 . . 122.1(3) ?
C6 C5 H5 . . 119.0 ?
C5 C6 H6 . . 120.4 ?
C5 C6 C7 . . 119.2(4) ?
C7 C6 H6 . . 120.4 ?
O2 C7 C6 . . 124.2(4) ?
O2 C7 C8 . . 116.4(3) ?
C8 C7 C6 . . 119.3(4) ?
C7 C8 H8 . . 119.8 ?
C9 C8 C7 . . 120.5(3) ?
C9 C8 H8 . . 119.8 ?
C4 C9 H9 . . 119.3 ?
C8 C9 C4 . . 121.3(4) ?
C8 C9 H9 . . 119.3 ?
O2 C10 H10A . . 109.5 ?
O2 C10 H10B . . 109.5 ?
O2 C10 H10C . . 109.5 ?
H10A C10 H10B . . 109.5 ?
H10A C10 H10C . . 109.5 ?
H10B C10 H10C . . 109.5 ?

loop_
_geom_bond_atom_site_label_1
_geom_bond_atom_site_label_2
_geom_bond_site_symmetry_2
_geom_bond_distance
_geom_bond_publ_flag
O1 N1 . 1.434(4) ?
O1 C3 . 1.348(4) ?
C1 N1 . 1.310(4) ?
C1 C2 . 1.399(5) ?
C1 C4 . 1.474(5) ?
O2 C7 . 1.363(5) ?
O2 C10 . 1.429(5) ?
N2 C3 . 1.350(5) ?
N2 H2A . 0.89(3) ?
N2 H2B . 0.85(2) ?
C2 H2 . 0.9500 ?
C2 C3 . 1.362(5) ?
C4 C5 . 1.383(5) ?
C4 C9 . 1.390(5) ?
C5 H5 . 0.9500 ?
C5 C6 . 1.391(5) ?
C6 H6 . 0.9500 ?
C6 C7 . 1.394(5) ?
C7 C8 . 1.382(6) ?
C8 H8 . 0.9500 ?
C8 C9 . 1.381(5) ?
C9 H9 . 0.9500 ?
C10 H10A . 0.9800 ?
C10 H10B . 0.9800 ?
C10 H10C . 0.9800 ?

loop_
_geom_hbond_atom_site_label_D
_geom_hbond_atom_site_label_H
_geom_hbond_atom_site_label_A
_geom_hbond_site_symmetry_A
_geom_hbond_distance_DH
_geom_hbond_distance_HA
_geom_hbond_distance_DA
_geom_hbond_angle_DHA
_geom_hbond_publ_flag
N2 H2A N1 3_656 0.89(3) 2.12(3) 3.003(5) 174(6) yes
N2 H2B Cg2 4_566 0.85(2) 2.97(4) 3.709(4) 147(4) yes

loop_
_geom_torsion_atom_site_label_1
_geom_torsion_atom_site_label_2
_geom_torsion_atom_site_label_3
_geom_torsion_atom_site_label_4
_geom_torsion_site_symmetry_1
_geom_torsion_site_symmetry_2
_geom_torsion_site_symmetry_3
_geom_torsion_site_symmetry_4
_geom_torsion
_geom_torsion_publ_flag
C1 C2 C3 O1 . . . . 0.2(4) ?
C1 C2 C3 N2 . . . . -178.0(4) ?
C1 C4 C5 C6 . . . . 178.2(3) ?
C1 C4 C9 C8 . . . . -179.2(3) ?
N1 O1 C3 N2 . . . . 178.3(3) ?
N1 O1 C3 C2 . . . . -0.3(4) ?
N1 C1 C2 C3 . . . . -0.1(4) ?
N1 C1 C4 C5 . . . . -7.7(5) ?
N1 C1 C4 C9 . . . . 171.3(3) ?
O2 C7 C8 C9 . . . . 179.5(3) ?
C2 C1 N1 O1 . . . . -0.1(4) ?
C2 C1 C4 C5 . . . . 173.7(3) ?
C2 C1 C4 C9 . . . . -7.3(5) ?
C3 O1 N1 C1 . . . . 0.2(4) ?
C4 C1 N1 O1 . . . . -178.9(3) ?
C4 C1 C2 C3 . . . . 178.6(3) ?
C4 C5 C6 C7 . . . . 0.9(6) ?
C5 C4 C9 C8 . . . . -0.2(5) ?
C5 C6 C7 O2 . . . . 179.5(4) ?
C5 C6 C7 C8 . . . . 0.0(5) ?
C6 C7 C8 C9 . . . . -0.9(6) ?
C7 C8 C9 C4 . . . . 1.0(6) ?
C9 C4 C5 C6 . . . . -0.8(5) ?
C10 O2 C7 C6 . . . . 1.7(6) ?
C10 O2 C7 C8 . . . . -178.8(4) ?

_cod_database_fobs_code 2244042
